data_4068766
loop_
_publ_author_name
'Okazaki, Masaaki'
'Hayashi, Akito'
'Fu, Ching-Feng'
'Liu, Shiuh-Tzung'
'Ozawa, Fumiyuki'

_publ_section_title
;
 Synthesis, Structures, and Reactions of Dirhodium Complexes Bearing a
 1,2-Diphenyl-3,4-diphosphinidenecyclobutene Ligand (DPCB)
;
_journal_issue 3
_journal_name_full Organometallics
_journal_page_first 902
_journal_paper_doi 10.1021/om8010799
_journal_volume 28
_journal_year 2009
_chemical_absolute_configuration unk
_chemical_formula_sum 'C105 H140 O P4 Rh2'
_chemical_formula_weight 1747.87
_chemical_properties_physical air-sensitive
_space_group_IT_number 2
_symmetry_cell_setting triclinic
_symmetry_Int_Tables_number 2
_symmetry_space_group_name_Hall '-P 1'
_symmetry_space_group_name_H-M 'P -1'
_atom_sites_solution_hydrogens geom
_atom_sites_solution_primary direct
_atom_sites_solution_secondary difmap
_audit_creation_method SHELXL-97
_cell_angle_alpha 71.572(11)
_cell_angle_beta 68.830(9)
_cell_angle_gamma 68.024(10)
_cell_formula_units_Z 2
_cell_length_a 15.1401(15)
_cell_length_b 19.3117(19)
_cell_length_c 20.181(2)
_cell_measurement_reflns_used 11930
_cell_measurement_temperature 123(2)
_cell_measurement_theta_max 27.4835
_cell_measurement_theta_min 3.0043
_cell_volume 4989.6(10)
_computing_structure_refinement 'SHELXL-97 (Sheldrick, 1997)'
_computing_structure_solution 'SHELXS-97 (Sheldrick, 1990)'
_diffrn_ambient_temperature 123(2)
_diffrn_measured_fraction_theta_full 0.951
_diffrn_measured_fraction_theta_max 0.951
_diffrn_radiation_monochromator graphite
_diffrn_radiation_probe x-ray
_diffrn_radiation_type MoK\a
_diffrn_radiation_wavelength 0.71070
_diffrn_reflns_av_R_equivalents 0.0341
_diffrn_reflns_av_sigmaI/netI 0.0467
_diffrn_reflns_limit_h_max 19
_diffrn_reflns_limit_h_min -19
_diffrn_reflns_limit_k_max 23
_diffrn_reflns_limit_k_min -24
_diffrn_reflns_limit_l_max 26
_diffrn_reflns_limit_l_min -26
_diffrn_reflns_number 40137
_diffrn_reflns_theta_full 27.48
_diffrn_reflns_theta_max 27.48
_diffrn_reflns_theta_min 3.00
_diffrn_source 'fine-focus sealed tube'
_exptl_absorpt_coefficient_mu 0.439
_exptl_absorpt_correction_T_max 0.9411
_exptl_absorpt_correction_T_min 0.8796
_exptl_absorpt_correction_type numerical
_exptl_absorpt_process_details Higashi
_exptl_crystal_density_diffrn 1.163
_exptl_crystal_density_method 'not measured'
_exptl_crystal_F_000 1856
_exptl_crystal_size_max 0.30
_exptl_crystal_size_mid 0.20
_exptl_crystal_size_min 0.14
_refine_diff_density_max 3.321
_refine_diff_density_min -0.912
_refine_diff_density_rms 0.115
_refine_ls_extinction_method none
_refine_ls_goodness_of_fit_ref 1.082
_refine_ls_hydrogen_treatment mixed
_refine_ls_matrix_type full
_refine_ls_number_parameters 1050
_refine_ls_number_reflns 21779
_refine_ls_number_restraints 0
_refine_ls_restrained_S_all 1.082
_refine_ls_R_factor_all 0.0718
_refine_ls_R_factor_gt 0.0586
_refine_ls_shift/su_max 0.032
_refine_ls_shift/su_mean 0.002
_refine_ls_structure_factor_coef Fsqd
_refine_ls_weighting_details 'calc w=1/[\s^2^(Fo^2^)+(0.1027P)^2^+6.3987P] where P=(Fo^2^+2Fc^2^)/3'
_refine_ls_weighting_scheme calc
_refine_ls_wR_factor_gt 0.1667
_refine_ls_wR_factor_ref 0.1795
_reflns_number_gt 17792
_reflns_number_total 21779
_reflns_threshold_expression >2sigma(I)
_cod_data_source_file om8010799_si_001.cif
_cod_data_source_block complex4
_cod_original_cell_volume 4989.7(9)
_cod_database_code 4068766

loop_
_symmetry_equiv_pos_as_xyz
'x, y, z'
'-x, -y, -z'

loop_
_atom_site_label
_atom_site_type_symbol
_atom_site_fract_x
_atom_site_fract_y
_atom_site_fract_z
_atom_site_U_iso_or_equiv
_atom_site_adp_type
_atom_site_occupancy
_atom_site_symmetry_multiplicity
_atom_site_calc_flag
_atom_site_refinement_flags
Rh1 Rh -0.074878(19) 0.738150(16) 0.621532(13) 0.02179(8) Uani 1 1 d .
Rh2 Rh 0.036436(19) 0.679496(16) 0.720261(14) 0.02262(9) Uani 1 1 d .
P1 P -0.23491(6) 0.78371(5) 0.64442(5) 0.02201(18) Uani 1 1 d .
P2 P -0.08099(7) 0.77395(5) 0.50682(5) 0.02399(19) Uani 1 1 d .
P3 P -0.00684(6) 0.69799(5) 0.83000(5) 0.02245(19) Uani 1 1 d .
P4 P 0.17711(6) 0.60659(6) 0.74709(5) 0.0265(2) Uani 1 1 d .
O1 O 0.07076(19) 0.68469(17) 0.61284(14) 0.0325(6) Uani 1 1 d .
C1 C 0.1395(3) 0.6363(3) 0.5665(2) 0.0404(10) Uani 1 1 d .
H1 H 0.2021 0.6148 0.5798 0.061 Uiso 1 1 calc R
H2 H 0.1509 0.6654 0.5162 0.061 Uiso 1 1 calc R
H3 H 0.1138 0.5949 0.5710 0.061 Uiso 1 1 calc R
C2 C -0.2760(3) 0.8208(2) 0.56998(19) 0.0265(7) Uani 1 1 d .
C3 C -0.3494(3) 0.8539(2) 0.5279(2) 0.0282(8) Uani 1 1 d .
C4 C -0.2734(3) 0.8516(2) 0.4615(2) 0.0309(8) Uani 1 1 d .
C5 C -0.1961(3) 0.8183(2) 0.50032(19) 0.0261(7) Uani 1 1 d .
C6 C -0.4568(3) 0.8798(2) 0.5496(2) 0.0301(8) Uani 1 1 d .
C7 C -0.5078(3) 0.8698(3) 0.6234(2) 0.0423(10) Uani 1 1 d .
H4 H -0.4716 0.8428 0.6583 0.051 Uiso 1 1 calc R
C8 C -0.6101(3) 0.8985(3) 0.6469(3) 0.0478(11) Uani 1 1 d .
H5 H -0.6429 0.8929 0.6974 0.057 Uiso 1 1 calc R
C9 C -0.6647(4) 0.9355(3) 0.5964(3) 0.0492(12) Uani 1 1 d .
H6 H -0.7349 0.9543 0.6120 0.059 Uiso 1 1 calc R
C10 C -0.6146(4) 0.9445(3) 0.5229(3) 0.0493(12) Uani 1 1 d .
H7 H -0.6512 0.9681 0.4879 0.059 Uiso 1 1 calc R
C11 C -0.5117(3) 0.9193(3) 0.4997(2) 0.0406(10) Uani 1 1 d .
H8 H -0.4785 0.9292 0.4493 0.049 Uiso 1 1 calc R
C12 C -0.2614(4) 0.8673(3) 0.3837(2) 0.0469(11) Uani 1 1 d .
C13 C -0.3259(5) 0.8540(4) 0.3568(3) 0.0641(15) Uani 1 1 d .
H9 H -0.3813 0.8379 0.3896 0.077 Uiso 1 1 calc R
C14 C -0.3093(7) 0.8644(5) 0.2828(4) 0.097(3) Uani 1 1 d .
H10 H -0.3538 0.8569 0.2643 0.117 Uiso 1 1 calc R
C15 C -0.2235(7) 0.8867(6) 0.2345(3) 0.108(3) Uani 1 1 d .
H11 H -0.2109 0.8942 0.1835 0.130 Uiso 1 1 calc R
C16 C -0.1619(5) 0.8969(4) 0.2609(3) 0.0670(16) Uani 1 1 d .
H12 H -0.1064 0.9132 0.2285 0.080 Uiso 1 1 calc R
C17 C -0.1773(4) 0.8841(3) 0.3349(2) 0.0503(12) Uani 1 1 d .
H13 H -0.1288 0.8870 0.3526 0.060 Uiso 1 1 calc R
C18 C -0.3365(2) 0.7736(2) 0.72676(17) 0.0214(7) Uani 1 1 d .
C19 C -0.3655(3) 0.7053(2) 0.75064(18) 0.0241(7) Uani 1 1 d .
C20 C -0.4534(3) 0.7053(2) 0.80582(19) 0.0259(7) Uani 1 1 d .
H14 H -0.4747 0.6608 0.8217 0.031 Uiso 1 1 calc R
C21 C -0.5111(3) 0.7665(2) 0.83854(19) 0.0270(7) Uani 1 1 d .
C22 C -0.4778(3) 0.8299(2) 0.81723(19) 0.0258(7) Uani 1 1 d .
H15 H -0.5160 0.8715 0.8408 0.031 Uiso 1 1 calc R
C23 C -0.3909(2) 0.8355(2) 0.76276(18) 0.0227(7) Uani 1 1 d .
C24 C -0.3059(3) 0.6303(2) 0.7213(2) 0.0281(8) Uani 1 1 d .
C25 C -0.2041(3) 0.5966(2) 0.7370(2) 0.0337(8) Uani 1 1 d .
H16 H -0.2134 0.5841 0.7896 0.051 Uiso 1 1 calc R
H17 H -0.1668 0.6340 0.7138 0.051 Uiso 1 1 calc R
H18 H -0.1673 0.5501 0.7176 0.051 Uiso 1 1 calc R
C26 C -0.2916(3) 0.6415(3) 0.6394(2) 0.0385(9) Uani 1 1 d .
H19 H -0.2739 0.5918 0.6273 0.058 Uiso 1 1 calc R
H20 H -0.2384 0.6652 0.6115 0.058 Uiso 1 1 calc R
H21 H -0.3533 0.6745 0.6273 0.058 Uiso 1 1 calc R
C27 C -0.3587(3) 0.5684(2) 0.7599(3) 0.0445(11) Uani 1 1 d .
H22 H -0.3194 0.5219 0.7409 0.067 Uiso 1 1 calc R
H23 H -0.4242 0.5865 0.7514 0.067 Uiso 1 1 calc R
H24 H -0.3664 0.5573 0.8123 0.067 Uiso 1 1 calc R
C28 C -0.6091(3) 0.7663(2) 0.8986(2) 0.0326(8) Uani 1 1 d .
C29 C -0.6934(3) 0.8336(3) 0.8731(3) 0.0486(12) Uani 1 1 d .
H25 H -0.6995 0.8268 0.8290 0.073 Uiso 1 1 calc R
H26 H -0.6782 0.8816 0.8627 0.073 Uiso 1 1 calc R
H27 H -0.7560 0.8350 0.9114 0.073 Uiso 1 1 calc R
C30 C -0.6354(3) 0.6923(3) 0.9169(3) 0.0463(11) Uani 1 1 d .
H28 H -0.5810 0.6491 0.9309 0.069 Uiso 1 1 calc R
H29 H -0.6461 0.6862 0.8742 0.069 Uiso 1 1 calc R
H30 H -0.6960 0.6941 0.9572 0.069 Uiso 1 1 calc R
C31 C -0.6014(4) 0.7780(3) 0.9675(2) 0.0461(11) Uani 1 1 d .
H31 H -0.6635 0.7777 1.0059 0.069 Uiso 1 1 calc R
H32 H -0.5890 0.8271 0.9574 0.069 Uiso 1 1 calc R
H33 H -0.5467 0.7367 0.9834 0.069 Uiso 1 1 calc R
C32 C -0.3616(3) 0.9092(2) 0.7467(2) 0.0288(8) Uani 1 1 d .
C33 C -0.3792(4) 0.9621(3) 0.6744(3) 0.0496(12) Uani 1 1 d .
H34 H -0.3639 1.0094 0.6672 0.074 Uiso 1 1 calc R
H35 H -0.4487 0.9741 0.6758 0.074 Uiso 1 1 calc R
H36 H -0.3362 0.9364 0.6342 0.074 Uiso 1 1 calc R
C34 C -0.2541(3) 0.8914(3) 0.7462(3) 0.0399(10) Uani 1 1 d .
H37 H -0.2413 0.9386 0.7432 0.060 Uiso 1 1 calc R
H38 H -0.2095 0.8693 0.7041 0.060 Uiso 1 1 calc R
H39 H -0.2425 0.8550 0.7909 0.060 Uiso 1 1 calc R
C35 C -0.4244(4) 0.9568(3) 0.8053(3) 0.0500(12) Uani 1 1 d .
H40 H -0.4185 0.9253 0.8531 0.075 Uiso 1 1 calc R
H41 H -0.4939 0.9747 0.8048 0.075 Uiso 1 1 calc R
H42 H -0.4006 1.0009 0.7951 0.075 Uiso 1 1 calc R
C36 C 0.0111(3) 0.7691(2) 0.41782(18) 0.0257(7) Uani 1 1 d .
C37 C 0.0255(3) 0.7129(2) 0.38042(18) 0.0261(7) Uani 1 1 d .
C38 C 0.0875(3) 0.7171(2) 0.3096(2) 0.0334(9) Uani 1 1 d .
H43 H 0.0958 0.6807 0.2837 0.040 Uiso 1 1 calc R
C39 C 0.1376(3) 0.7710(2) 0.2753(2) 0.0359(9) Uani 1 1 d .
C40 C 0.1264(3) 0.8229(2) 0.3144(2) 0.0351(9) Uani 1 1 d .
H44 H 0.1618 0.8597 0.2916 0.042 Uiso 1 1 calc R
C41 C 0.0659(3) 0.8237(2) 0.3853(2) 0.0312(8) Uani 1 1 d .
C42 C -0.0221(3) 0.6462(2) 0.41079(19) 0.0287(8) Uani 1 1 d .
C43 C -0.0127(4) 0.6028(2) 0.4871(2) 0.0372(9) Uani 1 1 d .
H45 H -0.0435 0.6384 0.5202 0.056 Uiso 1 1 calc R
H46 H 0.0575 0.5792 0.4855 0.056 Uiso 1 1 calc R
H47 H -0.0461 0.5630 0.5046 0.056 Uiso 1 1 calc R
C44 C -0.1315(3) 0.6746(3) 0.4112(3) 0.0417(10) Uani 1 1 d .
H48 H -0.1558 0.6308 0.4218 0.063 Uiso 1 1 calc R
H49 H -0.1380 0.7062 0.3634 0.063 Uiso 1 1 calc R
H50 H -0.1705 0.7051 0.4485 0.063 Uiso 1 1 calc R
C45 C 0.0297(4) 0.5845(2) 0.3641(2) 0.0387(10) Uani 1 1 d .
H51 H 0.1015 0.5691 0.3568 0.058 Uiso 1 1 calc R
H52 H 0.0153 0.6054 0.3168 0.058 Uiso 1 1 calc R
H53 H 0.0052 0.5400 0.3890 0.058 Uiso 1 1 calc R
C46 C 0.2015(4) 0.7754(3) 0.1956(2) 0.0475(12) Uani 1 1 d .
C47 C 0.1406(5) 0.8330(4) 0.1479(3) 0.089(3) Uani 1 1 d .
H54 H 0.0837 0.8168 0.1534 0.134 Uiso 1 1 calc R
H55 H 0.1810 0.8375 0.0972 0.134 Uiso 1 1 calc R
H56 H 0.1170 0.8825 0.1616 0.134 Uiso 1 1 calc R
C48 C 0.2379(5) 0.6988(3) 0.1736(3) 0.0633(16) Uani 1 1 d .
H57 H 0.1809 0.6833 0.1783 0.095 Uiso 1 1 calc R
H58 H 0.2774 0.6603 0.2053 0.095 Uiso 1 1 calc R
H59 H 0.2789 0.7035 0.1230 0.095 Uiso 1 1 calc R
C49 C 0.2925(6) 0.7983(5) 0.1849(3) 0.097(3) Uani 1 1 d .
H60 H 0.3373 0.7935 0.1364 0.146 Uiso 1 1 calc R
H61 H 0.3267 0.7648 0.2217 0.146 Uiso 1 1 calc R
H62 H 0.2719 0.8514 0.1899 0.146 Uiso 1 1 calc R
C50 C 0.0653(4) 0.8824(2) 0.4237(2) 0.0390(10) Uani 1 1 d .
C51 C 0.1380(4) 0.9293(3) 0.3748(3) 0.0536(13) Uani 1 1 d .
H63 H 0.1386 0.9634 0.4016 0.080 Uiso 1 1 calc R
H64 H 0.1166 0.9597 0.3312 0.080 Uiso 1 1 calc R
H65 H 0.2048 0.8945 0.3605 0.080 Uiso 1 1 calc R
C52 C 0.0992(4) 0.8427(3) 0.4919(2) 0.0486(12) Uani 1 1 d .
H66 H 0.1036 0.8805 0.5125 0.073 Uiso 1 1 calc R
H67 H 0.1645 0.8053 0.4798 0.073 Uiso 1 1 calc R
H68 H 0.0516 0.8165 0.5274 0.073 Uiso 1 1 calc R
C53 C -0.0370(4) 0.9415(3) 0.4404(3) 0.0536(13) Uani 1 1 d .
H69 H -0.0840 0.9169 0.4792 0.080 Uiso 1 1 calc R
H70 H -0.0602 0.9627 0.3966 0.080 Uiso 1 1 calc R
H71 H -0.0321 0.9827 0.4561 0.080 Uiso 1 1 calc R
C54 C 0.0802(3) 0.6484(2) 0.87389(19) 0.0255(7) Uani 1 1 d .
C55 C 0.1215(3) 0.6224(2) 0.93591(18) 0.0243(7) Uani 1 1 d .
C56 C 0.2109(3) 0.5761(2) 0.89730(19) 0.0265(7) Uani 1 1 d .
C57 C 0.1722(3) 0.6001(2) 0.83244(19) 0.0258(7) Uani 1 1 d .
C58 C 0.0796(3) 0.6403(2) 1.00850(19) 0.0283(8) Uani 1 1 d .
C59 C 0.0217(3) 0.7140(2) 1.0162(2) 0.0351(9) Uani 1 1 d .
H72 H 0.0100 0.7521 0.9744 0.042 Uiso 1 1 calc R
C60 C -0.0194(4) 0.7326(3) 1.0841(2) 0.0438(10) Uani 1 1 d .
H73 H -0.0581 0.7835 1.0884 0.053 Uiso 1 1 calc R
C61 C -0.0042(4) 0.6774(3) 1.1454(2) 0.0462(11) Uani 1 1 d .
H74 H -0.0318 0.6905 1.1918 0.055 Uiso 1 1 calc R
C62 C 0.0512(3) 0.6033(3) 1.1393(2) 0.0429(10) Uani 1 1 d .
H75 H 0.0613 0.5653 1.1815 0.052 Uiso 1 1 calc R
C63 C 0.0923(3) 0.5842(3) 1.0714(2) 0.0345(9) Uani 1 1 d .
H76 H 0.1291 0.5329 1.0675 0.041 Uiso 1 1 calc R
C64 C 0.3065(3) 0.5288(2) 0.9084(2) 0.0278(8) Uani 1 1 d .
C65 C 0.3294(3) 0.5161(2) 0.9735(2) 0.0330(8) Uani 1 1 d .
H77 H 0.2815 0.5398 1.0118 0.040 Uiso 1 1 calc R
C66 C 0.4211(3) 0.4694(3) 0.9824(2) 0.0369(9) Uani 1 1 d .
H78 H 0.4353 0.4598 1.0272 0.044 Uiso 1 1 calc R
C67 C 0.4925(3) 0.4365(3) 0.9256(2) 0.0382(9) Uani 1 1 d .
H79 H 0.5558 0.4050 0.9314 0.046 Uiso 1 1 calc R
C68 C 0.4715(3) 0.4497(3) 0.8608(2) 0.0376(9) Uani 1 1 d .
H80 H 0.5207 0.4276 0.8220 0.045 Uiso 1 1 calc R
C69 C 0.3791(3) 0.4951(2) 0.8520(2) 0.0326(8) Uani 1 1 d .
H81 H 0.3649 0.5033 0.8075 0.039 Uiso 1 1 calc R
C70 C -0.0991(3) 0.7728(2) 0.87673(18) 0.0246(7) Uani 1 1 d .
C71 C -0.0838(3) 0.8461(2) 0.8594(2) 0.0311(8) Uani 1 1 d .
C72 C -0.1512(4) 0.8982(2) 0.9020(2) 0.0412(10) Uani 1 1 d .
H82 H -0.1420 0.9470 0.8915 0.049 Uiso 1 1 calc R
C73 C -0.2303(4) 0.8830(3) 0.9584(3) 0.0475(11) Uani 1 1 d .
C74 C -0.2453(3) 0.8136(3) 0.9723(2) 0.0396(10) Uani 1 1 d .
H83 H -0.3004 0.8031 1.0110 0.047 Uiso 1 1 calc R
C75 C -0.1834(3) 0.7573(2) 0.93245(19) 0.0279(8) Uani 1 1 d .
C76 C 0.0017(3) 0.8728(2) 0.7973(2) 0.0362(9) Uani 1 1 d .
C77 C 0.0024(3) 0.8687(2) 0.7225(2) 0.0347(9) Uani 1 1 d .
H84 H 0.0120 0.8158 0.7219 0.052 Uiso 1 1 calc R
H85 H 0.0566 0.8866 0.6852 0.052 Uiso 1 1 calc R
H86 H -0.0609 0.9011 0.7126 0.052 Uiso 1 1 calc R
C78 C 0.1033(4) 0.8271(3) 0.8107(3) 0.0574(14) Uani 1 1 d .
H87 H 0.1212 0.7749 0.8041 0.086 Uiso 1 1 calc R
H88 H 0.1005 0.8255 0.8605 0.086 Uiso 1 1 calc R
H89 H 0.1533 0.8516 0.7762 0.086 Uiso 1 1 calc R
C79 C -0.0107(5) 0.9579(3) 0.7915(3) 0.0541(13) Uani 1 1 d .
H90 H 0.0435 0.9734 0.7520 0.081 Uiso 1 1 calc R
H91 H -0.0094 0.9642 0.8374 0.081 Uiso 1 1 calc R
H92 H -0.0742 0.9898 0.7816 0.081 Uiso 1 1 calc R
C80 C -0.3009(5) 0.9433(3) 1.0049(3) 0.0694(18) Uani 1 1 d .
C81 C -0.2425(10) 0.9703(9) 1.0320(8) 0.196(7) Uani 1 1 d .
H93 H -0.2664 0.9624 1.0851 0.294 Uiso 1 1 calc R
H94 H -0.2506 1.0248 1.0111 0.294 Uiso 1 1 calc R
H95 H -0.1723 0.9415 1.0177 0.294 Uiso 1 1 calc R
C82 C -0.3662(14) 0.9133(6) 1.0681(6) 0.300(14) Uani 1 1 d .
H96 H -0.3825 0.9409 1.1063 0.450 Uiso 1 1 calc R
H97 H -0.3344 0.8591 1.0848 0.450 Uiso 1 1 calc R
H98 H -0.4270 0.9192 1.0573 0.450 Uiso 1 1 calc R
C83 C -0.3452(10) 1.0123(5) 0.9592(5) 0.178(7) Uani 1 1 d .
H99 H -0.3648 0.9993 0.9245 0.267 Uiso 1 1 calc R
H100 H -0.2972 1.0412 0.9328 0.267 Uiso 1 1 calc R
H101 H -0.4039 1.0434 0.9894 0.267 Uiso 1 1 calc R
C84 C -0.2128(3) 0.6831(2) 0.95265(19) 0.0296(8) Uani 1 1 d .
C85 C -0.3156(3) 0.6892(3) 1.0075(2) 0.0423(10) Uani 1 1 d .
H102 H -0.3140 0.6949 1.0536 0.064 Uiso 1 1 calc R
H103 H -0.3336 0.6428 1.0157 0.064 Uiso 1 1 calc R
H104 H -0.3647 0.7337 0.9883 0.064 Uiso 1 1 calc R
C86 C -0.2201(3) 0.6661(3) 0.8855(2) 0.0396(10) Uani 1 1 d .
H105 H -0.2663 0.7103 0.8631 0.059 Uiso 1 1 calc R
H106 H -0.2441 0.6214 0.9003 0.059 Uiso 1 1 calc R
H107 H -0.1545 0.6558 0.8504 0.059 Uiso 1 1 calc R
C87 C -0.1399(3) 0.6145(2) 0.9888(2) 0.0366(9) Uani 1 1 d .
H108 H -0.0786 0.5971 0.9517 0.055 Uiso 1 1 calc R
H109 H -0.1700 0.5728 1.0136 0.055 Uiso 1 1 calc R
H110 H -0.1248 0.6300 1.0243 0.055 Uiso 1 1 calc R
C88 C 0.2979(3) 0.5556(2) 0.69428(19) 0.0289(8) Uani 1 1 d .
C89 C 0.3715(3) 0.5954(3) 0.6569(2) 0.0351(9) Uani 1 1 d .
C90 C 0.4669(3) 0.5522(3) 0.6270(2) 0.0383(9) Uani 1 1 d .
H111 H 0.5168 0.5773 0.6027 0.046 Uiso 1 1 calc R
C91 C 0.4923(3) 0.4761(3) 0.6309(2) 0.0401(10) Uani 1 1 d .
C92 C 0.4184(3) 0.4394(3) 0.6635(2) 0.0433(10) Uani 1 1 d .
H112 H 0.4356 0.3867 0.6640 0.052 Uiso 1 1 calc R
C93 C 0.3202(3) 0.4771(3) 0.6955(2) 0.0362(9) Uani 1 1 d .
C94 C 0.3563(3) 0.6815(3) 0.6474(2) 0.0380(9) Uani 1 1 d .
C95 C 0.2669(3) 0.7329(3) 0.6199(3) 0.0475(11) Uani 1 1 d .
H113 H 0.2060 0.7280 0.6583 0.071 Uiso 1 1 calc R
H114 H 0.2691 0.7177 0.5773 0.071 Uiso 1 1 calc R
H115 H 0.2679 0.7860 0.6066 0.071 Uiso 1 1 calc R
C96 C 0.3514(4) 0.6971(3) 0.7189(3) 0.0483(11) Uani 1 1 d .
H116 H 0.3500 0.7502 0.7112 0.073 Uiso 1 1 calc R
H117 H 0.4099 0.6628 0.7349 0.073 Uiso 1 1 calc R
H118 H 0.2914 0.6884 0.7561 0.073 Uiso 1 1 calc R
C97 C 0.4433(4) 0.7085(3) 0.5886(3) 0.0510(12) Uani 1 1 d .
H119 H 0.4551 0.6935 0.5433 0.077 Uiso 1 1 calc R
H120 H 0.5033 0.6848 0.6054 0.077 Uiso 1 1 calc R
H121 H 0.4266 0.7642 0.5800 0.077 Uiso 1 1 calc R
C98 C 0.6002(3) 0.4301(3) 0.5985(3) 0.0490(12) Uani 1 1 d .
C99 C 0.6454(6) 0.3894(9) 0.6572(5) 0.219(9) Uani 1 1 d .
H122 H 0.6191 0.3462 0.6851 0.329 Uiso 1 1 calc R
H123 H 0.6303 0.4239 0.6891 0.329 Uiso 1 1 calc R
H124 H 0.7173 0.3705 0.6373 0.329 Uiso 1 1 calc R
C100 C 0.6611(6) 0.4823(5) 0.5462(7) 0.160(6) Uani 1 1 d .
H125 H 0.6481 0.5254 0.5675 0.239 Uiso 1 1 calc R
H126 H 0.6427 0.5014 0.5004 0.239 Uiso 1 1 calc R
H127 H 0.7317 0.4538 0.5369 0.239 Uiso 1 1 calc R
C101 C 0.6031(5) 0.3781(5) 0.5557(5) 0.105(3) Uani 1 1 d .
H128 H 0.6707 0.3605 0.5251 0.158 Uiso 1 1 calc R
H129 H 0.5581 0.4058 0.5249 0.158 Uiso 1 1 calc R
H130 H 0.5825 0.3341 0.5890 0.158 Uiso 1 1 calc R
C102 C 0.2454(3) 0.4302(3) 0.7297(2) 0.0398(10) Uani 1 1 d .
C103 C 0.2897(5) 0.3499(3) 0.7115(4) 0.0658(16) Uani 1 1 d .
H131 H 0.2385 0.3236 0.7313 0.099 Uiso 1 1 calc R
H132 H 0.3448 0.3203 0.7331 0.099 Uiso 1 1 calc R
H133 H 0.3138 0.3548 0.6587 0.099 Uiso 1 1 calc R
C104 C 0.1547(4) 0.4676(3) 0.6995(3) 0.0453(11) Uani 1 1 d .
H134 H 0.1185 0.5174 0.7130 0.068 Uiso 1 1 calc R
H135 H 0.1112 0.4348 0.7198 0.068 Uiso 1 1 calc R
H136 H 0.1767 0.4748 0.6464 0.068 Uiso 1 1 calc R
C105 C 0.2127(4) 0.4162(3) 0.8129(3) 0.0545(13) Uani 1 1 d .
H137 H 0.1693 0.4640 0.8282 0.082 Uiso 1 1 calc R
H138 H 0.2711 0.3977 0.8311 0.082 Uiso 1 1 calc R
H139 H 0.1767 0.3779 0.8326 0.082 Uiso 1 1 calc R
H140 H -0.095(3) 0.731(2) 0.716(2) 0.027(11) Uiso 1 1 d .

loop_
_atom_site_aniso_label
_atom_site_aniso_U_11
_atom_site_aniso_U_22
_atom_site_aniso_U_33
_atom_site_aniso_U_23
_atom_site_aniso_U_13
_atom_site_aniso_U_12
Rh1 0.01966(14) 0.02884(16) 0.01401(13) -0.00691(10) -0.00167(10) -0.00491(11)
Rh2 0.01667(13) 0.03367(17) 0.01663(13) -0.00922(11) -0.00236(10) -0.00531(11)
P1 0.0199(4) 0.0271(5) 0.0161(4) -0.0063(3) -0.0025(3) -0.0046(3)
P2 0.0285(5) 0.0259(5) 0.0135(4) -0.0058(3) -0.0031(3) -0.0050(4)
P3 0.0188(4) 0.0306(5) 0.0173(4) -0.0087(3) -0.0034(3) -0.0050(3)
P4 0.0168(4) 0.0407(6) 0.0215(4) -0.0121(4) -0.0036(3) -0.0050(4)
O1 0.0217(12) 0.0508(17) 0.0200(12) -0.0131(11) -0.0040(10) -0.0024(12)
C1 0.0260(19) 0.059(3) 0.030(2) -0.0208(19) -0.0051(16) 0.0020(18)
C2 0.0263(17) 0.0285(19) 0.0216(16) -0.0069(14) -0.0056(14) -0.0043(14)
C3 0.0324(19) 0.0263(19) 0.0274(18) -0.0067(14) -0.0131(15) -0.0049(15)
C4 0.038(2) 0.034(2) 0.0235(18) -0.0062(15) -0.0146(16) -0.0075(17)
C5 0.0322(19) 0.0259(18) 0.0194(16) -0.0114(14) -0.0021(14) -0.0069(15)
C6 0.033(2) 0.0253(19) 0.0331(19) -0.0015(15) -0.0162(16) -0.0072(15)
C7 0.033(2) 0.055(3) 0.038(2) -0.004(2) -0.0177(18) -0.009(2)
C8 0.035(2) 0.057(3) 0.048(3) -0.010(2) -0.014(2) -0.010(2)
C9 0.034(2) 0.049(3) 0.058(3) -0.002(2) -0.019(2) -0.006(2)
C10 0.046(3) 0.049(3) 0.055(3) 0.000(2) -0.035(2) -0.004(2)
C11 0.042(2) 0.042(2) 0.034(2) -0.0012(18) -0.0175(18) -0.0064(19)
C12 0.053(3) 0.059(3) 0.027(2) -0.006(2) -0.018(2) -0.011(2)
C13 0.080(4) 0.075(4) 0.044(3) -0.016(3) -0.032(3) -0.013(3)
C14 0.132(7) 0.122(6) 0.063(4) -0.022(4) -0.058(5) -0.031(6)
C15 0.141(8) 0.161(8) 0.026(3) -0.003(4) -0.026(4) -0.057(7)
C16 0.088(4) 0.076(4) 0.025(2) -0.001(2) -0.009(3) -0.024(3)
C17 0.062(3) 0.049(3) 0.027(2) -0.0017(19) -0.013(2) -0.006(2)
C18 0.0198(15) 0.0271(18) 0.0168(15) -0.0060(13) -0.0052(12) -0.0050(13)
C19 0.0219(16) 0.0293(19) 0.0200(16) -0.0059(14) -0.0058(13) -0.0059(14)
C20 0.0236(17) 0.0294(19) 0.0238(17) -0.0043(14) -0.0044(14) -0.0101(14)
C21 0.0208(16) 0.039(2) 0.0197(16) -0.0079(15) -0.0029(13) -0.0083(15)
C22 0.0207(16) 0.0306(19) 0.0225(16) -0.0105(14) -0.0012(13) -0.0042(14)
C23 0.0213(16) 0.0279(18) 0.0180(15) -0.0071(13) -0.0056(12) -0.0041(13)
C24 0.0273(18) 0.0281(19) 0.0294(18) -0.0102(15) -0.0064(15) -0.0068(15)
C25 0.034(2) 0.028(2) 0.040(2) -0.0105(17) -0.0131(17) -0.0040(16)
C26 0.045(2) 0.041(2) 0.036(2) -0.0186(18) -0.0143(18) -0.0085(19)
C27 0.039(2) 0.032(2) 0.060(3) -0.017(2) -0.002(2) -0.0144(19)
C28 0.0256(18) 0.050(2) 0.0219(17) -0.0112(16) 0.0017(14) -0.0161(17)
C29 0.0216(19) 0.067(3) 0.044(3) -0.008(2) 0.0005(18) -0.010(2)
C30 0.037(2) 0.063(3) 0.039(2) -0.009(2) 0.0027(19) -0.028(2)
C31 0.043(2) 0.072(3) 0.027(2) -0.017(2) 0.0023(18) -0.027(2)
C32 0.0274(18) 0.030(2) 0.0293(18) -0.0131(15) -0.0040(15) -0.0070(15)
C33 0.069(3) 0.029(2) 0.051(3) 0.000(2) -0.024(3) -0.013(2)
C34 0.030(2) 0.037(2) 0.056(3) -0.017(2) -0.0109(19) -0.0091(17)
C35 0.054(3) 0.046(3) 0.053(3) -0.032(2) 0.010(2) -0.022(2)
C36 0.0327(19) 0.0264(18) 0.0138(15) -0.0027(13) -0.0042(13) -0.0073(15)
C37 0.0341(19) 0.0240(18) 0.0172(15) -0.0036(13) -0.0079(14) -0.0051(15)
C38 0.043(2) 0.034(2) 0.0200(17) -0.0111(15) -0.0012(16) -0.0105(17)
C39 0.043(2) 0.038(2) 0.0180(17) -0.0093(15) 0.0036(16) -0.0116(18)
C40 0.044(2) 0.033(2) 0.0224(18) -0.0040(15) -0.0022(16) -0.0134(18)
C41 0.041(2) 0.0272(19) 0.0209(17) -0.0053(14) -0.0041(15) -0.0091(16)
C42 0.040(2) 0.0265(19) 0.0206(16) -0.0098(14) -0.0051(15) -0.0102(16)
C43 0.059(3) 0.029(2) 0.0249(19) -0.0038(16) -0.0097(18) -0.0169(19)
C44 0.039(2) 0.040(2) 0.051(3) -0.015(2) -0.014(2) -0.0103(19)
C45 0.059(3) 0.032(2) 0.029(2) -0.0123(17) -0.0105(19) -0.0134(19)
C46 0.058(3) 0.050(3) 0.023(2) -0.0107(19) 0.0081(19) -0.019(2)
C47 0.107(5) 0.073(4) 0.018(2) 0.000(2) 0.001(3) 0.025(4)
C48 0.072(4) 0.052(3) 0.031(2) -0.014(2) 0.013(2) -0.003(3)
C49 0.097(5) 0.163(8) 0.042(3) -0.039(4) 0.030(3) -0.083(6)
C50 0.059(3) 0.033(2) 0.0279(19) -0.0079(16) -0.0025(19) -0.024(2)
C51 0.079(4) 0.054(3) 0.039(3) -0.007(2) -0.007(2) -0.043(3)
C52 0.075(3) 0.051(3) 0.035(2) -0.003(2) -0.016(2) -0.039(3)
C53 0.070(3) 0.037(3) 0.053(3) -0.021(2) -0.004(3) -0.017(2)
C54 0.0215(16) 0.035(2) 0.0200(16) -0.0085(14) -0.0043(13) -0.0071(14)
C55 0.0233(16) 0.0312(19) 0.0206(16) -0.0066(14) -0.0053(13) -0.0102(14)
C56 0.0225(17) 0.034(2) 0.0248(17) -0.0063(15) -0.0087(14) -0.0088(15)
C57 0.0217(16) 0.037(2) 0.0193(16) -0.0083(14) 0.0001(13) -0.0131(15)
C58 0.0286(18) 0.038(2) 0.0224(17) -0.0089(15) -0.0086(14) -0.0109(16)
C59 0.039(2) 0.041(2) 0.0279(19) -0.0100(17) -0.0113(17) -0.0101(18)
C60 0.053(3) 0.043(3) 0.034(2) -0.0167(19) -0.015(2) -0.004(2)
C61 0.050(3) 0.063(3) 0.028(2) -0.020(2) -0.0122(19) -0.009(2)
C62 0.045(2) 0.057(3) 0.0218(19) -0.0082(18) -0.0069(17) -0.011(2)
C63 0.0304(19) 0.043(2) 0.0274(19) -0.0081(17) -0.0056(15) -0.0096(17)
C64 0.0225(17) 0.033(2) 0.0281(18) -0.0024(15) -0.0090(14) -0.0094(15)
C65 0.0248(18) 0.042(2) 0.034(2) -0.0073(17) -0.0105(15) -0.0100(16)
C66 0.029(2) 0.048(2) 0.035(2) -0.0027(18) -0.0147(17) -0.0119(18)
C67 0.0215(18) 0.047(2) 0.040(2) -0.0010(19) -0.0119(16) -0.0066(17)
C68 0.0260(19) 0.047(2) 0.031(2) -0.0066(18) -0.0039(16) -0.0069(17)
C69 0.0250(18) 0.045(2) 0.0248(18) -0.0062(16) -0.0056(14) -0.0096(16)
C70 0.0257(17) 0.0290(19) 0.0193(15) -0.0104(14) -0.0065(13) -0.0035(14)
C71 0.039(2) 0.033(2) 0.0245(18) -0.0083(15) -0.0114(16) -0.0103(17)
C72 0.055(3) 0.033(2) 0.039(2) -0.0172(18) -0.015(2) -0.0063(19)
C73 0.056(3) 0.041(3) 0.039(2) -0.022(2) -0.009(2) 0.000(2)
C74 0.036(2) 0.047(3) 0.0273(19) -0.0157(18) -0.0022(16) -0.0025(19)
C75 0.0238(17) 0.036(2) 0.0208(16) -0.0089(15) -0.0060(13) -0.0034(15)
C76 0.042(2) 0.038(2) 0.034(2) -0.0055(17) -0.0110(18) -0.0192(18)
C77 0.041(2) 0.036(2) 0.0287(19) -0.0047(16) -0.0056(17) -0.0187(18)
C78 0.048(3) 0.078(4) 0.054(3) 0.014(3) -0.025(2) -0.039(3)
C79 0.090(4) 0.047(3) 0.039(2) -0.006(2) -0.017(3) -0.038(3)
C80 0.081(4) 0.057(3) 0.056(3) -0.039(3) -0.006(3) 0.004(3)
C81 0.178(12) 0.253(16) 0.197(13) -0.195(13) -0.057(11) 0.020(11)
C82 0.45(3) 0.078(6) 0.150(11) -0.074(7) 0.185(14) -0.048(11)
C83 0.236(14) 0.067(5) 0.111(7) -0.049(5) 0.012(8) 0.053(7)
C84 0.0235(17) 0.041(2) 0.0208(17) -0.0067(15) -0.0022(14) -0.0094(16)
C85 0.030(2) 0.055(3) 0.034(2) -0.010(2) 0.0022(17) -0.0152(19)
C86 0.045(2) 0.055(3) 0.028(2) -0.0073(18) -0.0064(17) -0.029(2)
C87 0.034(2) 0.039(2) 0.031(2) 0.0001(17) -0.0066(17) -0.0133(18)
C88 0.0185(16) 0.046(2) 0.0211(16) -0.0154(16) -0.0029(13) -0.0036(15)
C89 0.0202(17) 0.058(3) 0.0258(18) -0.0158(18) -0.0036(14) -0.0072(17)
C90 0.0239(18) 0.057(3) 0.034(2) -0.0194(19) -0.0003(16) -0.0108(18)
C91 0.0273(19) 0.063(3) 0.033(2) -0.021(2) -0.0084(16) -0.0065(19)
C92 0.040(2) 0.051(3) 0.037(2) -0.022(2) -0.0105(19) -0.001(2)
C93 0.0279(19) 0.049(3) 0.0297(19) -0.0162(18) -0.0100(16) -0.0013(17)
C94 0.029(2) 0.053(3) 0.035(2) -0.0132(19) -0.0042(16) -0.0165(19)
C95 0.036(2) 0.056(3) 0.052(3) -0.005(2) -0.013(2) -0.020(2)
C96 0.046(3) 0.067(3) 0.043(3) -0.022(2) -0.006(2) -0.027(2)
C97 0.036(2) 0.062(3) 0.053(3) -0.013(2) -0.001(2) -0.022(2)
C98 0.029(2) 0.068(3) 0.046(3) -0.030(2) -0.0072(19) 0.002(2)
C99 0.080(6) 0.384(19) 0.089(6) -0.118(9) -0.057(5) 0.133(9)
C100 0.060(5) 0.110(7) 0.250(14) -0.099(8) 0.081(7) -0.030(5)
C101 0.042(3) 0.122(6) 0.161(8) -0.112(6) 0.029(4) -0.021(4)
C102 0.037(2) 0.040(2) 0.041(2) -0.0145(19) -0.0102(18) -0.0063(18)
C103 0.060(3) 0.048(3) 0.088(4) -0.028(3) -0.015(3) -0.008(3)
C104 0.046(3) 0.051(3) 0.048(3) -0.019(2) -0.018(2) -0.013(2)
C105 0.073(4) 0.056(3) 0.042(3) 0.000(2) -0.024(3) -0.030(3)

loop_
_atom_type_symbol
_atom_type_description
_atom_type_scat_dispersion_real
_atom_type_scat_dispersion_imag
_atom_type_scat_source
C C 0.0033 0.0016 'International Tables Vol C Tables 4.2.6.8 and 6.1.1.4'
H H 0.0000 0.0000 'International Tables Vol C Tables 4.2.6.8 and 6.1.1.4'
O O 0.0106 0.0060 'International Tables Vol C Tables 4.2.6.8 and 6.1.1.4'
P P 0.1023 0.0942 'International Tables Vol C Tables 4.2.6.8 and 6.1.1.4'
Rh Rh -1.1178 0.9187 'International Tables Vol C Tables 4.2.6.8 and 6.1.1.4'

loop_
_geom_angle_atom_site_label_1
_geom_angle_atom_site_label_2
_geom_angle_atom_site_label_3
_geom_angle
O1 Rh1 P1 172.11(8)
O1 Rh1 P2 103.19(8)
P1 Rh1 P2 83.18(4)
O1 Rh1 Rh2 46.66(7)
P1 Rh1 Rh2 127.42(3)
P2 Rh1 Rh2 149.24(3)
O1 Rh1 H140 89.0(13)
P1 Rh1 H140 85.4(13)
P2 Rh1 H140 165.6(13)
Rh2 Rh1 H140 42.3(13)
O1 Rh2 P3 168.81(9)
O1 Rh2 P4 102.74(8)
P3 Rh2 P4 83.08(4)
O1 Rh2 Rh1 46.82(7)
P3 Rh2 Rh1 128.07(3)
P4 Rh2 Rh1 148.85(3)
O1 Rh2 H140 86.6(13)
P3 Rh2 H140 88.9(13)
P4 Rh2 H140 168.4(12)
Rh1 Rh2 H140 39.8(13)
C2 P1 C18 111.31(17)
C2 P1 Rh1 114.10(13)
C18 P1 Rh1 133.23(11)
C5 P2 C36 112.81(17)
C5 P2 Rh1 111.97(13)
C36 P2 Rh1 135.18(12)
C54 P3 C70 110.22(17)
C54 P3 Rh2 113.31(13)
C70 P3 Rh2 133.95(12)
C57 P4 C88 113.90(18)
C57 P4 Rh2 112.51(13)
C88 P4 Rh2 133.54(12)
C1 O1 Rh2 133.8(3)
C1 O1 Rh1 129.5(2)
Rh2 O1 Rh1 86.52(10)
O1 C1 H1 109.5
O1 C1 H2 109.5
H1 C1 H2 109.5
O1 C1 H3 109.5
H1 C1 H3 109.5
H2 C1 H3 109.5
C3 C2 C5 88.7(3)
C3 C2 P1 157.0(3)
C5 C2 P1 114.2(3)
C4 C3 C6 136.4(3)
C4 C3 C2 91.4(3)
C6 C3 C2 132.2(3)
C3 C4 C12 140.0(4)
C3 C4 C5 91.4(3)
C12 C4 C5 128.5(4)
C4 C5 C2 88.5(3)
C4 C5 P2 154.2(3)
C2 C5 P2 116.3(3)
C11 C6 C7 118.0(4)
C11 C6 C3 122.3(4)
C7 C6 C3 119.5(3)
C8 C7 C6 121.5(4)
C8 C7 H4 119.2
C6 C7 H4 119.2
C7 C8 C9 120.0(5)
C7 C8 H5 120.0
C9 C8 H5 120.0
C10 C9 C8 118.8(4)
C10 C9 H6 120.6
C8 C9 H6 120.6
C9 C10 C11 120.9(4)
C9 C10 H7 119.5
C11 C10 H7 119.5
C6 C11 C10 120.6(4)
C6 C11 H8 119.7
C10 C11 H8 119.7
C17 C12 C13 118.1(5)
C17 C12 C4 119.9(4)
C13 C12 C4 121.2(5)
C14 C13 C12 120.3(7)
C14 C13 H9 119.8
C12 C13 H9 119.8
C13 C14 C15 118.6(7)
C13 C14 H10 120.7
C15 C14 H10 120.7
C16 C15 C14 120.2(6)
C16 C15 H11 119.9
C14 C15 H11 119.9
C15 C16 C17 120.8(6)
C15 C16 H12 119.6
C17 C16 H12 119.6
C12 C17 C16 121.5(6)
C12 C17 H13 119.2
C16 C17 H13 119.2
C23 C18 C19 120.7(3)
C23 C18 P1 120.0(3)
C19 C18 P1 119.1(2)
C20 C19 C18 117.0(3)
C20 C19 C24 117.4(3)
C18 C19 C24 125.6(3)
C21 C20 C19 123.3(3)
C21 C20 H14 118.3
C19 C20 H14 118.3
C20 C21 C22 118.1(3)
C20 C21 C28 122.9(3)
C22 C21 C28 119.0(3)
C21 C22 C23 123.0(3)
C21 C22 H15 118.5
C23 C22 H15 118.5
C22 C23 C18 117.5(3)
C22 C23 C32 117.0(3)
C18 C23 C32 125.5(3)
C27 C24 C25 105.7(3)
C27 C24 C26 106.3(3)
C25 C24 C26 109.5(3)
C27 C24 C19 111.3(3)
C25 C24 C19 110.5(3)
C26 C24 C19 113.2(3)
C24 C25 H16 109.5
C24 C25 H17 109.5
H16 C25 H17 109.5
C24 C25 H18 109.5
H16 C25 H18 109.5
H17 C25 H18 109.5
C24 C26 H19 109.5
C24 C26 H20 109.5
H19 C26 H20 109.5
C24 C26 H21 109.5
H19 C26 H21 109.5
H20 C26 H21 109.5
C24 C27 H22 109.5
C24 C27 H23 109.5
H22 C27 H23 109.5
C24 C27 H24 109.5
H22 C27 H24 109.5
H23 C27 H24 109.5
C30 C28 C31 108.5(4)
C30 C28 C21 113.0(3)
C31 C28 C21 109.2(3)
C30 C28 C29 108.9(4)
C31 C28 C29 108.5(4)
C21 C28 C29 108.6(3)
C28 C29 H25 109.5
C28 C29 H26 109.5
H25 C29 H26 109.5
C28 C29 H27 109.5
H25 C29 H27 109.5
H26 C29 H27 109.5
C28 C30 H28 109.5
C28 C30 H29 109.5
H28 C30 H29 109.5
C28 C30 H30 109.5
H28 C30 H30 109.5
H29 C30 H30 109.5
C28 C31 H31 109.5
C28 C31 H32 109.5
H31 C31 H32 109.5
C28 C31 H33 109.5
H31 C31 H33 109.5
H32 C31 H33 109.5
C34 C32 C35 105.4(4)
C34 C32 C33 110.2(4)
C35 C32 C33 105.7(4)
C34 C32 C23 111.9(3)
C35 C32 C23 111.9(3)
C33 C32 C23 111.4(3)
C32 C33 H34 109.5
C32 C33 H35 109.5
H34 C33 H35 109.5
C32 C33 H36 109.5
H34 C33 H36 109.5
H35 C33 H36 109.5
C32 C34 H37 109.5
C32 C34 H38 109.5
H37 C34 H38 109.5
C32 C34 H39 109.5
H37 C34 H39 109.5
H38 C34 H39 109.5
C32 C35 H40 109.5
C32 C35 H41 109.5
H40 C35 H41 109.5
C32 C35 H42 109.5
H40 C35 H42 109.5
H41 C35 H42 109.5
C37 C36 C41 120.2(3)
C37 C36 P2 120.0(3)
C41 C36 P2 119.9(3)
C38 C37 C36 117.8(3)
C38 C37 C42 116.0(3)
C36 C37 C42 126.2(3)
C39 C38 C37 123.6(4)
C39 C38 H43 118.2
C37 C38 H43 118.2
C38 C39 C40 117.6(3)
C38 C39 C46 121.5(4)
C40 C39 C46 120.9(4)
C39 C40 C41 123.2(4)
C39 C40 H44 118.4
C41 C40 H44 118.4
C40 C41 C36 117.5(4)
C40 C41 C50 117.4(4)
C36 C41 C50 125.1(3)
C43 C42 C44 109.6(3)
C43 C42 C45 104.5(3)
C44 C42 C45 106.1(3)
C43 C42 C37 112.7(3)
C44 C42 C37 111.4(3)
C45 C42 C37 112.1(3)
C42 C43 H45 109.5
C42 C43 H46 109.5
H45 C43 H46 109.5
C42 C43 H47 109.5
H45 C43 H47 109.5
H46 C43 H47 109.5
C42 C44 H48 109.5
C42 C44 H49 109.5
H48 C44 H49 109.5
C42 C44 H50 109.5
H48 C44 H50 109.5
H49 C44 H50 109.5
C42 C45 H51 109.5
C42 C45 H52 109.5
H51 C45 H52 109.5
C42 C45 H53 109.5
H51 C45 H53 109.5
H52 C45 H53 109.5
C47 C46 C49 109.8(6)
C47 C46 C48 108.9(5)
C49 C46 C48 107.5(5)
C47 C46 C39 108.6(4)
C49 C46 C39 110.3(4)
C48 C46 C39 111.7(4)
C46 C47 H54 109.5
C46 C47 H55 109.5
H54 C47 H55 109.5
C46 C47 H56 109.5
H54 C47 H56 109.5
H55 C47 H56 109.5
C46 C48 H57 109.5
C46 C48 H58 109.5
H57 C48 H58 109.5
C46 C48 H59 109.5
H57 C48 H59 109.5
H58 C48 H59 109.5
C46 C49 H60 109.5
C46 C49 H61 109.5
H60 C49 H61 109.5
C46 C49 H62 109.5
H60 C49 H62 109.5
H61 C49 H62 109.5
C52 C50 C53 111.1(4)
C52 C50 C51 105.7(4)
C53 C50 C51 105.4(4)
C52 C50 C41 111.2(3)
C53 C50 C41 111.4(4)
C51 C50 C41 111.8(3)
C50 C51 H63 109.5
C50 C51 H64 109.5
H63 C51 H64 109.5
C50 C51 H65 109.5
H63 C51 H65 109.5
H64 C51 H65 109.5
C50 C52 H66 109.5
C50 C52 H67 109.5
H66 C52 H67 109.5
C50 C52 H68 109.5
H66 C52 H68 109.5
H67 C52 H68 109.5
C50 C53 H69 109.5
C50 C53 H70 109.5
H69 C53 H70 109.5
C50 C53 H71 109.5
H69 C53 H71 109.5
H70 C53 H71 109.5
C55 C54 C57 89.6(3)
C55 C54 P3 154.9(3)
C57 C54 P3 115.5(3)
C56 C55 C54 91.7(3)
C56 C55 C58 137.2(3)
C54 C55 C58 131.1(3)
C55 C56 C64 137.7(3)
C55 C56 C57 90.7(3)
C64 C56 C57 131.5(3)
C54 C57 C56 88.0(3)
C54 C57 P4 115.3(3)
C56 C57 P4 156.4(3)
C59 C58 C63 118.4(4)
C59 C58 C55 119.4(3)
C63 C58 C55 122.1(4)
C60 C59 C58 120.9(4)
C60 C59 H72 119.6
C58 C59 H72 119.6
C61 C60 C59 120.2(4)
C61 C60 H73 119.9
C59 C60 H73 119.9
C60 C61 C62 120.0(4)
C60 C61 H74 120.0
C62 C61 H74 120.0
C61 C62 C63 120.0(4)
C61 C62 H75 120.0
C63 C62 H75 120.0
C62 C63 C58 120.4(4)
C62 C63 H76 119.8
C58 C63 H76 119.8
C69 C64 C65 118.8(3)
C69 C64 C56 118.9(3)
C65 C64 C56 122.4(4)
C66 C65 C64 120.5(4)
C66 C65 H77 119.7
C64 C65 H77 119.7
C65 C66 C67 119.9(4)
C65 C66 H78 120.1
C67 C66 H78 120.1
C68 C67 C66 120.1(4)
C68 C67 H79 120.0
C66 C67 H79 120.0
C67 C68 C69 120.4(4)
C67 C68 H80 119.8
C69 C68 H80 119.8
C68 C69 C64 120.3(4)
C68 C69 H81 119.8
C64 C69 H81 119.8
C75 C70 C71 120.1(3)
C75 C70 P3 120.1(3)
C71 C70 P3 119.7(3)
C72 C71 C70 117.1(4)
C72 C71 C76 117.0(4)
C70 C71 C76 126.0(3)
C73 C72 C71 123.6(4)
C73 C72 H82 118.2
C71 C72 H82 118.2
C74 C73 C72 118.2(4)
C74 C73 C80 121.1(5)
C72 C73 C80 120.7(5)
C73 C74 C75 123.2(4)
C73 C74 H83 118.4
C75 C74 H83 118.4
C74 C75 C70 117.6(4)
C74 C75 C84 117.0(3)
C70 C75 C84 125.3(3)
C77 C76 C78 109.8(4)
C77 C76 C79 105.2(3)
C78 C76 C79 106.3(4)
C77 C76 C71 112.3(3)
C78 C76 C71 111.8(3)
C79 C76 C71 111.0(4)
C76 C77 H84 109.5
C76 C77 H85 109.5
H84 C77 H85 109.5
C76 C77 H86 109.5
H84 C77 H86 109.5
H85 C77 H86 109.5
C76 C78 H87 109.5
C76 C78 H88 109.5
H87 C78 H88 109.5
C76 C78 H89 109.5
H87 C78 H89 109.5
H88 C78 H89 109.5
C76 C79 H90 109.5
C76 C79 H91 109.5
H90 C79 H91 109.5
C76 C79 H92 109.5
H90 C79 H92 109.5
H91 C79 H92 109.5
C82 C80 C83 116.5(10)
C82 C80 C81 104.8(11)
C83 C80 C81 101.8(10)
C82 C80 C73 112.9(6)
C83 C80 C73 110.0(5)
C81 C80 C73 110.1(6)
C80 C81 H93 109.5
C80 C81 H94 109.5
H93 C81 H94 109.5
C80 C81 H95 109.5
H93 C81 H95 109.5
H94 C81 H95 109.5
C80 C82 H96 109.5
C80 C82 H97 109.5
H96 C82 H97 109.5
C80 C82 H98 109.5
H96 C82 H98 109.5
H97 C82 H98 109.5
C80 C83 H99 109.5
C80 C83 H100 109.5
H99 C83 H100 109.5
C80 C83 H101 109.5
H99 C83 H101 109.5
H100 C83 H101 109.5
C85 C84 C86 105.4(3)
C85 C84 C87 105.9(3)
C86 C84 C87 110.6(4)
C85 C84 C75 112.1(3)
C86 C84 C75 111.0(3)
C87 C84 C75 111.6(3)
C84 C85 H102 109.5
C84 C85 H103 109.5
H102 C85 H103 109.5
C84 C85 H104 109.5
H102 C85 H104 109.5
H103 C85 H104 109.5
C84 C86 H105 109.5
C84 C86 H106 109.5
H105 C86 H106 109.5
C84 C86 H107 109.5
H105 C86 H107 109.5
H106 C86 H107 109.5
C84 C87 H108 109.5
C84 C87 H109 109.5
H108 C87 H109 109.5
C84 C87 H110 109.5
H108 C87 H110 109.5
H109 C87 H110 109.5
C93 C88 C89 121.2(3)
C93 C88 P4 120.3(3)
C89 C88 P4 118.3(3)
C90 C89 C88 117.0(4)
C90 C89 C94 116.2(4)
C88 C89 C94 126.9(3)
C91 C90 C89 123.4(4)
C91 C90 H111 118.3
C89 C90 H111 118.3
C90 C91 C92 118.7(4)
C90 C91 C98 121.5(4)
C92 C91 C98 119.8(4)
C93 C92 C91 122.7(4)
C93 C92 H112 118.6
C91 C92 H112 118.6
C92 C93 C88 116.7(4)
C92 C93 C102 117.8(4)
C88 C93 C102 125.5(3)
C95 C94 C96 111.9(4)
C95 C94 C89 113.2(4)
C96 C94 C89 109.5(4)
C95 C94 C97 103.0(4)
C96 C94 C97 106.4(4)
C89 C94 C97 112.4(4)
C94 C95 H113 109.5
C94 C95 H114 109.5
H113 C95 H114 109.5
C94 C95 H115 109.5
H113 C95 H115 109.5
H114 C95 H115 109.5
C94 C96 H116 109.5
C94 C96 H117 109.5
H116 C96 H117 109.5
C94 C96 H118 109.5
H116 C96 H118 109.5
H117 C96 H118 109.5
C94 C97 H119 109.5
C94 C97 H120 109.5
H119 C97 H120 109.5
C94 C97 H121 109.5
H119 C97 H121 109.5
H120 C97 H121 109.5
C99 C98 C101 112.6(8)
C99 C98 C100 107.4(9)
C101 C98 C100 106.2(6)
C99 C98 C91 108.3(4)
C101 C98 C91 111.0(4)
C100 C98 C91 111.4(5)
C98 C99 H122 109.5
C98 C99 H123 109.5
H122 C99 H123 109.5
C98 C99 H124 109.5
H122 C99 H124 109.5
H123 C99 H124 109.5
C98 C100 H125 109.5
C98 C100 H126 109.5
H125 C100 H126 109.5
C98 C100 H127 109.5
H125 C100 H127 109.5
H126 C100 H127 109.5
C98 C101 H128 109.5
C98 C101 H129 109.5
H128 C101 H129 109.5
C98 C101 H130 109.5
H128 C101 H130 109.5
H129 C101 H130 109.5
C105 C102 C104 110.4(4)
C105 C102 C93 112.2(4)
C104 C102 C93 111.7(4)
C105 C102 C103 105.4(4)
C104 C102 C103 104.4(4)
C93 C102 C103 112.3(4)
C102 C103 H131 109.5
C102 C103 H132 109.5
H131 C103 H132 109.5
C102 C103 H133 109.5
H131 C103 H133 109.5
H132 C103 H133 109.5
C102 C104 H134 109.5
C102 C104 H135 109.5
H134 C104 H135 109.5
C102 C104 H136 109.5
H134 C104 H136 109.5
H135 C104 H136 109.5
C102 C105 H137 109.5
C102 C105 H138 109.5
H137 C105 H138 109.5
C102 C105 H139 109.5
H137 C105 H139 109.5
H138 C105 H139 109.5

loop_
_geom_bond_atom_site_label_1
_geom_bond_atom_site_label_2
_geom_bond_distance
Rh1 O1 2.022(3)
Rh1 P1 2.1705(9)
Rh1 P2 2.2229(9)
Rh1 Rh2 2.7682(5)
Rh1 H140 1.79(4)
Rh2 O1 2.017(3)
Rh2 P3 2.1769(9)
Rh2 P4 2.2177(10)
Rh2 H140 1.88(4)
P1 C2 1.679(4)
P1 C18 1.827(3)
P2 C5 1.663(4)
P2 C36 1.838(4)
P3 C54 1.673(4)
P3 C70 1.824(4)
P4 C57 1.663(4)
P4 C88 1.832(4)
O1 C1 1.397(5)
C1 H1 0.9800
C1 H2 0.9800
C1 H3 0.9800
C2 C3 1.473(5)
C2 C5 1.488(5)
C3 C4 1.416(5)
C3 C6 1.450(5)
C4 C12 1.458(5)
C4 C5 1.475(5)
C6 C11 1.390(5)
C6 C7 1.396(6)
C7 C8 1.388(6)
C7 H4 0.9500
C8 C9 1.392(7)
C8 H5 0.9500
C9 C10 1.390(7)
C9 H6 0.9500
C10 C11 1.391(7)
C10 H7 0.9500
C11 H8 0.9500
C12 C17 1.378(7)
C12 C13 1.405(7)
C13 C14 1.382(8)
C13 H9 0.9500
C14 C15 1.436(12)
C14 H10 0.9500
C15 C16 1.325(10)
C15 H11 0.9500
C16 C17 1.380(6)
C16 H12 0.9500
C17 H13 0.9500
C18 C23 1.420(5)
C18 C19 1.429(5)
C19 C20 1.394(5)
C19 C24 1.562(5)
C20 C21 1.379(5)
C20 H14 0.9500
C21 C22 1.381(5)
C21 C28 1.541(5)
C22 C23 1.393(5)
C22 H15 0.9500
C23 C32 1.550(5)
C24 C27 1.534(6)
C24 C25 1.539(5)
C24 C26 1.542(5)
C25 H16 0.9800
C25 H17 0.9800
C25 H18 0.9800
C26 H19 0.9800
C26 H20 0.9800
C26 H21 0.9800
C27 H22 0.9800
C27 H23 0.9800
C27 H24 0.9800
C28 C30 1.523(6)
C28 C31 1.527(6)
C28 C29 1.547(6)
C29 H25 0.9800
C29 H26 0.9800
C29 H27 0.9800
C30 H28 0.9800
C30 H29 0.9800
C30 H30 0.9800
C31 H31 0.9800
C31 H32 0.9800
C31 H33 0.9800
C32 C34 1.530(5)
C32 C35 1.539(5)
C32 C33 1.542(6)
C33 H34 0.9800
C33 H35 0.9800
C33 H36 0.9800
C34 H37 0.9800
C34 H38 0.9800
C34 H39 0.9800
C35 H40 0.9800
C35 H41 0.9800
C35 H42 0.9800
C36 C37 1.420(5)
C36 C41 1.432(5)
C37 C38 1.394(5)
C37 C42 1.559(5)
C38 C39 1.376(6)
C38 H43 0.9500
C39 C40 1.390(6)
C39 C46 1.543(5)
C40 C41 1.394(5)
C40 H44 0.9500
C41 C50 1.560(5)
C42 C43 1.533(5)
C42 C44 1.536(6)
C42 C45 1.549(5)
C43 H45 0.9800
C43 H46 0.9800
C43 H47 0.9800
C44 H48 0.9800
C44 H49 0.9800
C44 H50 0.9800
C45 H51 0.9800
C45 H52 0.9800
C45 H53 0.9800
C46 C47 1.487(8)
C46 C49 1.523(9)
C46 C48 1.523(7)
C47 H54 0.9800
C47 H55 0.9800
C47 H56 0.9800
C48 H57 0.9800
C48 H58 0.9800
C48 H59 0.9800
C49 H60 0.9800
C49 H61 0.9800
C49 H62 0.9800
C50 C52 1.514(6)
C50 C53 1.535(7)
C50 C51 1.551(6)
C51 H63 0.9800
C51 H64 0.9800
C51 H65 0.9800
C52 H66 0.9800
C52 H67 0.9800
C52 H68 0.9800
C53 H69 0.9800
C53 H70 0.9800
C53 H71 0.9800
C54 C55 1.464(5)
C54 C57 1.480(5)
C55 C56 1.418(5)
C55 C58 1.467(5)
C56 C64 1.449(5)
C56 C57 1.496(5)
C58 C59 1.388(6)
C58 C63 1.404(5)
C59 C60 1.385(6)
C59 H72 0.9500
C60 C61 1.381(6)
C60 H73 0.9500
C61 C62 1.381(7)
C61 H74 0.9500
C62 C63 1.391(6)
C62 H75 0.9500
C63 H76 0.9500
C64 C69 1.398(5)
C64 C65 1.402(5)
C65 C66 1.383(5)
C65 H77 0.9500
C66 C67 1.392(6)
C66 H78 0.9500
C67 C68 1.380(6)
C67 H79 0.9500
C68 C69 1.386(5)
C68 H80 0.9500
C69 H81 0.9500
C70 C75 1.420(5)
C70 C71 1.433(5)
C71 C72 1.393(6)
C71 C76 1.559(6)
C72 C73 1.372(7)
C72 H82 0.9500
C73 C74 1.368(7)
C73 C80 1.553(6)
C74 C75 1.397(5)
C74 H83 0.9500
C75 C84 1.549(6)
C76 C77 1.531(6)
C76 C78 1.535(6)
C76 C79 1.554(6)
C77 H84 0.9800
C77 H85 0.9800
C77 H86 0.9800
C78 H87 0.9800
C78 H88 0.9800
C78 H89 0.9800
C79 H90 0.9800
C79 H91 0.9800
C79 H92 0.9800
C80 C82 1.411(12)
C80 C83 1.440(11)
C80 C81 1.494(13)
C81 H93 0.9800
C81 H94 0.9800
C81 H95 0.9800
C82 H96 0.9800
C82 H97 0.9800
C82 H98 0.9800
C83 H99 0.9800
C83 H100 0.9800
C83 H101 0.9800
C84 C85 1.538(5)
C84 C86 1.541(5)
C84 C87 1.543(5)
C85 H102 0.9800
C85 H103 0.9800
C85 H104 0.9800
C86 H105 0.9800
C86 H106 0.9800
C86 H107 0.9800
C87 H108 0.9800
C87 H109 0.9800
C87 H110 0.9800
C88 C93 1.419(6)
C88 C89 1.438(6)
C89 C90 1.390(5)
C89 C94 1.549(6)
C90 C91 1.356(7)
C90 H111 0.9500
C91 C92 1.399(7)
C91 C98 1.547(6)
C92 C93 1.397(6)
C92 H112 0.9500
C93 C102 1.545(6)
C94 C95 1.520(6)
C94 C96 1.537(6)
C94 C97 1.552(6)
C95 H113 0.9800
C95 H114 0.9800
C95 H115 0.9800
C96 H116 0.9800
C96 H117 0.9800
C96 H118 0.9800
C97 H119 0.9800
C97 H120 0.9800
C97 H121 0.9800
C98 C99 1.443(9)
C98 C101 1.498(8)
C98 C100 1.516(10)
C99 H122 0.9800
C99 H123 0.9800
C99 H124 0.9800
C100 H125 0.9800
C100 H126 0.9800
C100 H127 0.9800
C101 H128 0.9800
C101 H129 0.9800
C101 H130 0.9800
C102 C105 1.533(7)
C102 C104 1.536(6)
C102 C103 1.547(7)
C103 H131 0.9800
C103 H132 0.9800
C103 H133 0.9800
C104 H134 0.9800
C104 H135 0.9800
C104 H136 0.9800
C105 H137 0.9800
C105 H138 0.9800
C105 H139 0.9800

loop_
_geom_torsion_atom_site_label_1
_geom_torsion_atom_site_label_2
_geom_torsion_atom_site_label_3
_geom_torsion_atom_site_label_4
_geom_torsion
P1 Rh1 Rh2 O1 173.15(12)
P2 Rh1 Rh2 O1 -13.52(13)
O1 Rh1 Rh2 P3 166.87(12)
P1 Rh1 Rh2 P3 -19.99(5)
P2 Rh1 Rh2 P3 153.35(6)
O1 Rh1 Rh2 P4 -14.55(13)
P1 Rh1 Rh2 P4 158.60(6)
P2 Rh1 Rh2 P4 -28.07(8)
O1 Rh1 P1 C2 -145.4(6)
P2 Rh1 P1 C2 -1.20(15)
Rh2 Rh1 P1 C2 175.38(14)
O1 Rh1 P1 C18 19.8(6)
P2 Rh1 P1 C18 163.97(16)
Rh2 Rh1 P1 C18 -19.45(17)
O1 Rh1 P2 C5 178.69(16)
P1 Rh1 P2 C5 3.42(14)
Rh2 Rh1 P2 C5 -171.25(14)
O1 Rh1 P2 C36 -3.9(2)
P1 Rh1 P2 C36 -179.17(18)
Rh2 Rh1 P2 C36 6.2(2)
O1 Rh2 P3 C54 -124.4(4)
P4 Rh2 P3 C54 -2.30(15)
Rh1 Rh2 P3 C54 176.96(14)
O1 Rh2 P3 C70 35.4(5)
P4 Rh2 P3 C70 157.47(18)
Rh1 Rh2 P3 C70 -23.27(18)
O1 Rh2 P4 C57 174.30(17)
P3 Rh2 P4 C57 4.00(15)
Rh1 Rh2 P4 C57 -174.88(14)
O1 Rh2 P4 C88 -2.9(2)
P3 Rh2 P4 C88 -173.19(19)
Rh1 Rh2 P4 C88 7.9(2)
P3 Rh2 O1 C1 147.1(4)
P4 Rh2 O1 C1 26.7(4)
Rh1 Rh2 O1 C1 -145.6(4)
P3 Rh2 O1 Rh1 -67.2(4)
P4 Rh2 O1 Rh1 172.34(7)
P1 Rh1 O1 C1 104.5(6)
P2 Rh1 O1 C1 -38.9(4)
Rh2 Rh1 O1 C1 148.1(4)
P1 Rh1 O1 Rh2 -43.7(7)
P2 Rh1 O1 Rh2 172.95(7)
C18 P1 C2 C3 3.3(8)
Rh1 P1 C2 C3 171.8(7)
C18 P1 C2 C5 -170.0(3)
Rh1 P1 C2 C5 -1.6(3)
C5 C2 C3 C4 0.0(3)
P1 C2 C3 C4 -173.9(7)
C5 C2 C3 C6 -178.4(4)
P1 C2 C3 C6 7.7(11)
C6 C3 C4 C12 -6.0(9)
C2 C3 C4 C12 175.8(6)
C6 C3 C4 C5 178.2(5)
C2 C3 C4 C5 0.0(3)
C3 C4 C5 C2 0.0(3)
C12 C4 C5 C2 -176.5(4)
C3 C4 C5 P2 165.1(6)
C12 C4 C5 P2 -11.4(10)
C3 C2 C5 C4 0.0(3)
P1 C2 C5 C4 177.4(3)
C3 C2 C5 P2 -172.9(3)
P1 C2 C5 P2 4.5(4)
C36 P2 C5 C4 13.2(8)
Rh1 P2 C5 C4 -168.8(7)
C36 P2 C5 C2 176.5(3)
Rh1 P2 C5 C2 -5.4(3)
C4 C3 C6 C11 -6.7(7)
C2 C3 C6 C11 170.9(4)
C4 C3 C6 C7 177.8(5)
C2 C3 C6 C7 -4.5(7)
C11 C6 C7 C8 -0.3(7)
C3 C6 C7 C8 175.3(4)
C6 C7 C8 C9 2.7(8)
C7 C8 C9 C10 -1.5(8)
C8 C9 C10 C11 -2.1(8)
C7 C6 C11 C10 -3.3(7)
C3 C6 C11 C10 -178.8(4)
C9 C10 C11 C6 4.5(8)
C3 C4 C12 C17 156.0(5)
C5 C4 C12 C17 -29.4(7)
C3 C4 C12 C13 -34.1(9)
C5 C4 C12 C13 140.5(5)
C17 C12 C13 C14 -5.6(9)
C4 C12 C13 C14 -175.7(6)
C12 C13 C14 C15 1.8(11)
C13 C14 C15 C16 0.1(14)
C14 C15 C16 C17 1.9(13)
C13 C12 C17 C16 7.7(8)
C4 C12 C17 C16 177.9(5)
C15 C16 C17 C12 -6.0(10)
C2 P1 C18 C23 -87.3(3)
Rh1 P1 C18 C23 107.2(3)
C2 P1 C18 C19 87.5(3)
Rh1 P1 C18 C19 -78.0(3)
C23 C18 C19 C20 5.6(5)
P1 C18 C19 C20 -169.2(3)
C23 C18 C19 C24 -173.0(3)
P1 C18 C19 C24 12.2(5)
C18 C19 C20 C21 -1.4(5)
C24 C19 C20 C21 177.4(3)
C19 C20 C21 C22 -2.4(5)
C19 C20 C21 C28 179.0(3)
C20 C21 C22 C23 2.2(5)
C28 C21 C22 C23 -179.1(3)
C21 C22 C23 C18 1.9(5)
C21 C22 C23 C32 -178.1(3)
C19 C18 C23 C22 -5.9(5)
P1 C18 C23 C22 168.9(3)
C19 C18 C23 C32 174.1(3)
P1 C18 C23 C32 -11.2(5)
C20 C19 C24 C27 0.8(5)
C18 C19 C24 C27 179.4(4)
C20 C19 C24 C25 -116.3(4)
C18 C19 C24 C25 62.3(5)
C20 C19 C24 C26 120.5(4)
C18 C19 C24 C26 -60.9(5)
C20 C21 C28 C30 -0.7(5)
C22 C21 C28 C30 -179.3(4)
C20 C21 C28 C31 120.2(4)
C22 C21 C28 C31 -58.4(5)
C20 C21 C28 C29 -121.6(4)
C22 C21 C28 C29 59.8(5)
C22 C23 C32 C34 129.6(4)
C18 C23 C32 C34 -50.4(5)
C22 C23 C32 C35 11.5(5)
C18 C23 C32 C35 -168.4(4)
C22 C23 C32 C33 -106.5(4)
C18 C23 C32 C33 73.5(5)
C5 P2 C36 C37 -79.9(3)
Rh1 P2 C36 C37 102.7(3)
C5 P2 C36 C41 98.0(3)
Rh1 P2 C36 C41 -79.3(3)
C41 C36 C37 C38 -5.2(5)
P2 C36 C37 C38 172.7(3)
C41 C36 C37 C42 175.0(4)
P2 C36 C37 C42 -7.1(5)
C36 C37 C38 C39 2.0(6)
C42 C37 C38 C39 -178.1(4)
C37 C38 C39 C40 1.3(7)
C37 C38 C39 C46 -177.1(4)
C38 C39 C40 C41 -1.4(7)
C46 C39 C40 C41 176.9(4)
C39 C40 C41 C36 -1.7(6)
C39 C40 C41 C50 176.7(4)
C37 C36 C41 C40 5.1(6)
P2 C36 C41 C40 -172.9(3)
C37 C36 C41 C50 -173.2(4)
P2 C36 C41 C50 8.9(5)
C38 C37 C42 C43 132.5(4)
C36 C37 C42 C43 -47.7(5)
C38 C37 C42 C44 -103.8(4)
C36 C37 C42 C44 76.0(5)
C38 C37 C42 C45 14.9(5)
C36 C37 C42 C45 -165.3(4)
C38 C39 C46 C47 95.1(6)
C40 C39 C46 C47 -83.2(6)
C38 C39 C46 C49 -144.4(6)
C40 C39 C46 C49 37.3(7)
C38 C39 C46 C48 -24.9(7)
C40 C39 C46 C48 156.7(5)
C40 C41 C50 C52 -119.9(4)
C36 C41 C50 C52 58.4(6)
C40 C41 C50 C53 115.6(4)
C36 C41 C50 C53 -66.1(5)
C40 C41 C50 C51 -2.0(6)
C36 C41 C50 C51 176.2(4)
C70 P3 C54 C55 16.2(8)
Rh2 P3 C54 C55 -179.2(7)
C70 P3 C54 C57 -164.6(3)
Rh2 P3 C54 C57 0.0(3)
C57 C54 C55 C56 0.5(3)
P3 C54 C55 C56 179.7(7)
C57 C54 C55 C58 -178.9(4)
P3 C54 C55 C58 0.4(10)
C54 C55 C56 C64 174.6(5)
C58 C55 C56 C64 -6.1(8)
C54 C55 C56 C57 -0.5(3)
C58 C55 C56 C57 178.8(4)
C55 C54 C57 C56 -0.5(3)
P3 C54 C57 C56 179.9(3)
C55 C54 C57 P4 -176.9(3)
P3 C54 C57 P4 3.4(4)
C55 C56 C57 C54 0.5(3)
C64 C56 C57 C54 -175.1(4)
C55 C56 C57 P4 172.5(7)
C64 C56 C57 P4 -3.1(10)
C88 P4 C57 C54 172.5(3)
Rh2 P4 C57 C54 -5.2(3)
C88 P4 C57 C56 1.4(8)
Rh2 P4 C57 C56 -176.4(7)
C56 C55 C58 C59 142.9(5)
C54 C55 C58 C59 -38.1(6)
C56 C55 C58 C63 -40.2(7)
C54 C55 C58 C63 138.8(4)
C63 C58 C59 C60 2.7(6)
C55 C58 C59 C60 179.6(4)
C58 C59 C60 C61 -0.9(7)
C59 C60 C61 C62 -0.7(8)
C60 C61 C62 C63 0.4(8)
C61 C62 C63 C58 1.4(7)
C59 C58 C63 C62 -2.9(6)
C55 C58 C63 C62 -179.8(4)
C55 C56 C64 C69 -176.0(4)
C57 C56 C64 C69 -2.6(6)
C55 C56 C64 C65 3.4(7)
C57 C56 C64 C65 176.9(4)
C69 C64 C65 C66 -1.7(6)
C56 C64 C65 C66 178.8(4)
C64 C65 C66 C67 2.0(6)
C65 C66 C67 C68 -0.7(7)
C66 C67 C68 C69 -0.7(7)
C67 C68 C69 C64 0.9(7)
C65 C64 C69 C68 0.3(6)
C56 C64 C69 C68 179.8(4)
C54 P3 C70 C75 -89.2(3)
Rh2 P3 C70 C75 110.6(3)
C54 P3 C70 C71 87.7(3)
Rh2 P3 C70 C71 -72.5(3)
C75 C70 C71 C72 3.5(5)
P3 C70 C71 C72 -173.4(3)
C75 C70 C71 C76 -176.5(3)
P3 C70 C71 C76 6.5(5)
C70 C71 C72 C73 -0.3(6)
C76 C71 C72 C73 179.7(4)
C71 C72 C73 C74 -1.8(7)
C71 C72 C73 C80 178.4(5)
C72 C73 C74 C75 0.7(7)
C80 C73 C74 C75 -179.5(5)
C73 C74 C75 C70 2.4(6)
C73 C74 C75 C84 -177.4(4)
C71 C70 C75 C74 -4.5(5)
P3 C70 C75 C74 172.4(3)
C71 C70 C75 C84 175.3(3)
P3 C70 C75 C84 -7.8(5)
C72 C71 C76 C77 -121.9(4)
C70 C71 C76 C77 58.2(5)
C72 C71 C76 C78 114.2(5)
C70 C71 C76 C78 -65.7(5)
C72 C71 C76 C79 -4.4(5)
C70 C71 C76 C79 175.7(4)
C74 C73 C80 C82 11.4(13)
C72 C73 C80 C82 -168.8(11)
C74 C73 C80 C83 -120.5(9)
C72 C73 C80 C83 59.2(10)
C74 C73 C80 C81 128.0(9)
C72 C73 C80 C81 -52.2(10)
C74 C75 C84 C85 8.1(5)
C70 C75 C84 C85 -171.6(4)
C74 C75 C84 C86 125.7(4)
C70 C75 C84 C86 -54.1(5)
C74 C75 C84 C87 -110.5(4)
C70 C75 C84 C87 69.8(4)
C57 P4 C88 C93 86.9(3)
Rh2 P4 C88 C93 -95.9(3)
C57 P4 C88 C89 -88.0(3)
Rh2 P4 C88 C89 89.1(3)
C93 C88 C89 C90 -4.9(5)
P4 C88 C89 C90 170.0(3)
C93 C88 C89 C94 176.3(4)
P4 C88 C89 C94 -8.7(5)
C88 C89 C90 C91 0.9(6)
C94 C89 C90 C91 179.8(4)
C89 C90 C91 C92 3.0(6)
C89 C90 C91 C98 -178.4(4)
C90 C91 C92 C93 -3.2(6)
C98 C91 C92 C93 178.2(4)
C91 C92 C93 C88 -0.6(6)
C91 C92 C93 C102 179.9(4)
C89 C88 C93 C92 4.7(6)
P4 C88 C93 C92 -170.1(3)
C89 C88 C93 C102 -175.9(4)
P4 C88 C93 C102 9.3(5)
C90 C89 C94 C95 131.7(4)
C88 C89 C94 C95 -49.5(5)
C90 C89 C94 C96 -102.6(4)
C88 C89 C94 C96 76.2(5)
C90 C89 C94 C97 15.4(5)
C88 C89 C94 C97 -165.8(4)
C90 C91 C98 C99 101.4(9)
C92 C91 C98 C99 -80.0(9)
C90 C91 C98 C101 -134.5(6)
C92 C91 C98 C101 44.1(7)
C90 C91 C98 C100 -16.4(8)
C92 C91 C98 C100 162.2(7)
C92 C93 C102 C105 109.2(5)
C88 C93 C102 C105 -70.3(5)
C92 C93 C102 C104 -126.2(4)
C88 C93 C102 C104 54.3(5)
C92 C93 C102 C103 -9.3(6)
C88 C93 C102 C103 171.2(4)
